data_2006183
loop_
_publ_author_name
'Baggio, Sergio'
'Pardo, Maria I.'
'Baggio, Ricardo'
'Garland, Maria Teresa'

_publ_section_title
;
 (2,2'-Bipyridine-<i>N</i>,<i>N</i>')(\m-thiosulfato)cadmium(II)
;
_journal_issue 6
_journal_name_full 'Acta Crystallographica Section C'
_journal_page_first 727
_journal_page_last 729
_journal_paper_doi 10.1107/S0108270197001972
_journal_volume 53
_journal_year 1997
_chemical_formula_moiety '(Cd 2+), (S2 O3 2-), (C10 H8 N2)'
_chemical_formula_sum 'C10 H8 Cd N2 O3 S2'
_chemical_formula_weight 380.71
_space_group_IT_number 14
_symmetry_cell_setting monoclinic
_symmetry_space_group_name_Hall '-P 2yn'
_symmetry_space_group_name_H-M 'P 1 21/n 1'
_audit_creation_method SHELXL
_cell_angle_alpha 90.00
_cell_angle_beta 104.770(10)
_cell_angle_gamma 90.00
_cell_formula_units_Z 4
_cell_length_a 10.199(2)
_cell_length_b 6.5430(10)
_cell_length_c 18.145(3)
_cell_measurement_reflns_used 25
_cell_measurement_temperature 293(2)
_cell_measurement_theta_max 12.5
_cell_measurement_theta_min 7.5
_cell_volume 1170.8(4)
_computing_cell_refinement 'P3/P4-PC Software'
_computing_data_collection ' P3/P4-PC Software (Siemens, 1991)'
_computing_data_reduction 'XDISK in SHELXTL/PC (Sheldrick, 1991)'
_computing_molecular_graphics 'XP in SHELXTL/PC'
_computing_publication_material
;
CIFTAB SHELXL93, PARST (Nardelli, 1983) and
CSD (Allen, Kennard & Taylor, 1983)
;
_computing_structure_refinement 'SHELXL93 (Sheldrick, 1993)'
_computing_structure_solution 'XS in SHELXTL/PC'
_diffrn_ambient_temperature 293(2)
_diffrn_measurement_device 'Siemens R3m'
_diffrn_measurement_method \w/2\q
_diffrn_radiation_monochromator graphite
_diffrn_radiation_source 'fine-focus sealed tube'
_diffrn_radiation_type MoK\a
_diffrn_radiation_wavelength 0.71073
_diffrn_reflns_av_R_equivalents 0.015
_diffrn_reflns_av_sigmaI/netI 0.026
_diffrn_reflns_limit_h_max 12
_diffrn_reflns_limit_h_min 0
_diffrn_reflns_limit_k_max 7
_diffrn_reflns_limit_k_min -1
_diffrn_reflns_limit_l_max 20
_diffrn_reflns_limit_l_min -21
_diffrn_reflns_number 2555
_diffrn_reflns_theta_max 25.00
_diffrn_reflns_theta_min 2.10
_diffrn_standards_decay_% <2
_diffrn_standards_interval_count 98
_diffrn_standards_number 2
_exptl_absorpt_coefficient_mu 2.22
_exptl_absorpt_correction_T_max 0.72
_exptl_absorpt_correction_T_min 0.58
_exptl_absorpt_correction_type
;
\y-scan (XEMP in SHELXTL/PC; Sheldrick, 1991)
;
_exptl_crystal_colour colorless
_exptl_crystal_density_diffrn 2.16
_exptl_crystal_density_meas ?
_exptl_crystal_description prisms
_exptl_crystal_F_000 744
_exptl_crystal_size_max 0.26
_exptl_crystal_size_mid 0.22
_exptl_crystal_size_min 0.12
_refine_diff_density_max 0.33
_refine_diff_density_min -0.30
_refine_ls_extinction_coef 0.0053(3)
_refine_ls_extinction_method SHELXL
_refine_ls_goodness_of_fit_all 1.067
_refine_ls_goodness_of_fit_obs 1.084
_refine_ls_hydrogen_treatment 'H atoms riding on host atom'
_refine_ls_matrix_type full
_refine_ls_number_parameters 164
_refine_ls_number_reflns 2062
_refine_ls_number_restraints 0
_refine_ls_restrained_S_all 1.067
_refine_ls_restrained_S_obs 1.084
_refine_ls_R_factor_all 0.0286
_refine_ls_R_factor_obs .0220
_refine_ls_shift/esd_max -0.002
_refine_ls_shift/esd_mean 0.000
_refine_ls_structure_factor_coef Fsqd
_refine_ls_weighting_details 'w = 1/[\s^2^(Fo^2^)+(0.0240P)^2^+0.8289P] where P=(Fo^2^+2Fc^2^)/3'
_refine_ls_weighting_scheme calc
_refine_ls_wR_factor_all 0.0534
_refine_ls_wR_factor_obs .0506
_reflns_number_observed 1812
_reflns_number_total 2062
_reflns_observed_criterion >2sigma(I)
_cod_data_source_file bk1303.cif
_cod_data_source_block sb1
_cod_depositor_comments
;
The following automatic conversions were performed:
'_symmetry_cell_setting' value 'Monoclinic' changed to 'monoclinic'
according to '/home/saulius/struct/CIF-dictionaries/cif_core.dic'
dictionary named 'cif_core.dic' version 2.4.1 from
2010-06-29.

'_geom_bond_publ_flag' value 'Y' changed to 'y' according to
'/home/saulius/struct/CIF-dictionaries/cif_core.dic' dictionary named
'cif_core.dic' version 2.4.1 from 2010-06-29 (24 times).

Automatic conversion script
Id: cif_fix_enum 1527 2010-12-29 10:47:43Z saulius 

The following automatic conversions were performed:

'_symmetry_cell_setting' value 'Monoclinic' changed to 'monoclinic'
according to /home/saulius/struct/CIF-dictionaries/cif_core.dic
dictionary named 'cif_core.dic' version 2.4.1 from
2010-06-29.

'_geom_bond_publ_flag' value 'Y' changed to 'y'
according to /home/saulius/struct/CIF-dictionaries/cif_core.dic
dictionary named 'cif_core.dic' version 2.4.1 from 2010-06-29 (24
times).

'_geom_angle_publ_flag' value 'Y' changed to 'y' according
to /home/saulius/struct/CIF-dictionaries/cif_core.dic dictionary
named 'cif_core.dic' version 2.4.1 from 2010-06-29 (40
times).

'_geom_torsion_publ_flag' value 'N' changed to 'n' according
to /home/saulius/struct/CIF-dictionaries/cif_core.dic dictionary
named 'cif_core.dic' version 2.4.1 from 2010-06-29 (59 times).

Automatic conversion script
Id: cif_fix_values 1715 2011-07-08 13:25:40Z adriana 

The following automatic conversions were performed:

'_exptl_crystal_density_meas' value 'not_measured' was changed to '?'
- the value is perceived as not measured.

Automatic conversion script
Id: cif_fix_values 3008 2015-01-20 13:52:24Z robertas 

The following automatic conversions were performed:

'_refine_ls_weighting_scheme' value 'calc w =
1/[\s^2^(Fo^2^)+(0.0240P)^2^+0.8289P] where P=(Fo^2^+2Fc^2^)/3' was
changed to 'calc'. New tag '_refine_ls_weighting_details' was
created. The value of the new tag was set to 'w =
1/[\s^2^(Fo^2^)+(0.0240P)^2^+0.8289P] where P=(Fo^2^+2Fc^2^)/3'.

Automatic conversion script
Id: cif_fix_values 3143 2015-03-26 13:38:13Z robertas 
;
_cod_original_cell_volume 1170.8(3)
_cod_original_sg_symbol_H-M 'P 21/n'
_cod_original_formula_sum 'C10 H8 Cd1 N2 O3 S2'
_cod_database_code 2006183

loop_
_symmetry_equiv_pos_as_xyz
'x, y, z'
'-x+1/2, y+1/2, -z+1/2'
'-x, -y, -z'
'x-1/2, -y-1/2, z-1/2'

loop_
_atom_site_aniso_label
_atom_site_aniso_U_11
_atom_site_aniso_U_22
_atom_site_aniso_U_33
_atom_site_aniso_U_12
_atom_site_aniso_U_13
_atom_site_aniso_U_23
Cd1 .02876(14) .02519(15) .02100(13) -.00094(10) .00954(9) -.00153(10)
S1 .0305(4) .0206(4) .0244(4) .0004(3) .0120(3) .0011(3)
S2 .0248(4) .0228(4) .0231(4) .0003(3) .0092(3) .0007(3)
O1 .0336(12) .0208(11) .0326(12) -.0007(10) .0068(10) -.0029(10)
O2 .0375(14) .0362(14) .052(2) .0037(11) .0293(12) .0022(12)
O3 .0418(14) .0463(15) .0241(12) .0010(12) .0027(11) .0042(11)
N1 .0293(14) .0291(15) .0246(13) -.0011(12) .0079(11) -.0027(12)
N2 .0290(14) .0260(15) .0260(13) .0007(12) .0095(11) .0006(12)
C1 .030(2) .040(2) .036(2) .000(2) .009(2) -.005(2)
C2 .035(2) .041(2) .039(2) .001(2) .002(2) .000(2)
C3 .049(2) .035(2) .027(2) .007(2) .000(2) -.002(2)
C4 .044(2) .032(2) .023(2) .005(2) .0078(15) .0006(15)
C5 .034(2) .0165(14) .0200(15) .0011(13) .0098(13) -.0006(13)
C6 .031(2) .0166(15) .025(2) .0026(13) .0094(13) .0025(13)
C7 .043(2) .028(2) .031(2) .004(2) .019(2) .0012(15)
C8 .037(2) .034(2) .050(2) .003(2) .023(2) .004(2)
C9 .031(2) .039(2) .049(2) .004(2) .010(2) .002(2)
C10 .030(2) .039(2) .031(2) .001(2) .0049(14) .001(2)

loop_
_atom_site_label
_atom_site_fract_x
_atom_site_fract_y
_atom_site_fract_z
_atom_site_U_iso_or_equiv
_atom_site_thermal_displace_type
_atom_site_calc_flag
_atom_site_refinement_flags
_atom_site_occupancy
_atom_site_disorder_group
_atom_site_type_symbol
Cd1 .67793(2) .18093(4) .806750(10) .02440(10) Uani d . 1 . Cd
S1 .88461(8) .00178(12) .77696(4) .0243(2) Uani d . 1 . S
S2 .93715(8) .22435(12) .70746(4) .0230(2) Uani d . 1 . S
O1 .9566(2) .4078(3) .75656(12) .0293(5) Uani d . 1 . O
O2 1.0608(2) .1570(4) .68993(15) .0386(6) Uani d . 1 . O
O3 .8232(3) .2524(4) .64132(13) .0385(6) Uani d . 1 . O
N1 .7775(3) .2325(4) .93477(15) .0274(6) Uani d . 1 . N
N2 .5080(3) .2034(4) .87030(15) .0265(6) Uani d . 1 . N
C1 .9122(3) .2404(6) .9647(2) .0355(8) Uani d . 1 . C
H1A .9698 .2277 .9306 .080 Uiso d R 1 . H
C2 .9701(4) .2753(6) 1.0412(2) .0400(9) Uani d . 1 . C
H2B 1.0667 .2733 1.0617 .080 Uiso d R 1 . H
C3 .8846(4) .3050(6) 1.0878(2) .0385(9) Uani d . 1 . C
H3B .9203 .3353 1.1409 .080 Uiso d R 1 . H
C4 .7463(4) .2938(5) 1.0587(2) .0331(8) Uani d . 1 . C
H4A .6861 .3132 1.0910 .080 Uiso d R 1 . H
C5 .6945(3) .2560(5) .9809(2) .0230(7) Uani d . 1 . C
C6 .5461(3) .2373(5) .9456(2) .0236(7) Uani d . 1 . C
C7 .4514(4) .2484(5) .9888(2) .0323(8) Uani d . 1 . C
H7A .4800 .2748 1.0426 .080 Uiso d R 1 . H
C8 .3149(4) .2257(6) .9528(2) .0385(9) Uani d . 1 . C
H8A .2481 .2327 .9816 .080 Uiso d R 1 . H
C9 .2768(4) .1940(6) .8754(2) .0396(9) Uani d . 1 . C
H9A .1827 .1804 .8492 .080 Uiso d R 1 . H
C10 .3750(3) .1841(6) .8360(2) .0342(8) Uani d . 1 . C
H10A .3479 .1593 .7821 .080 Uiso d R 1 . H

loop_
_atom_type_symbol
_atom_type_description
_atom_type_scat_dispersion_real
_atom_type_scat_dispersion_imag
_atom_type_scat_source
C C 0.0033 0.0016 'International Tables Vol C Tables 4.2.6.8 and 6.1.1.4'
H H 0.0000 0.0000 'International Tables Vol C Tables 4.2.6.8 and 6.1.1.4'
N N 0.0061 0.0033 'International Tables Vol C Tables 4.2.6.8 and 6.1.1.4'
O O 0.0106 0.0060 'International Tables Vol C Tables 4.2.6.8 and 6.1.1.4'
S S 0.1246 0.1234 'International Tables Vol C Tables 4.2.6.8 and 6.1.1.4'
Cd Cd -0.8075 1.2024 'International Tables Vol C Tables 4.2.6.8 and 6.1.1.4'

loop_
_geom_angle_atom_site_label_1
_geom_angle_atom_site_label_2
_geom_angle_atom_site_label_3
_geom_angle_site_symmetry_1
_geom_angle_site_symmetry_3
_geom_angle
_geom_angle_publ_flag
N1 Cd1 N2 . . 71.55(10) y
N1 Cd1 O1 . 2_646 130.59(9) y
N2 Cd1 O1 . 2_646 82.79(9) y
N1 Cd1 S1 . 2_656 116.96(7) y
N2 Cd1 S1 . 2_656 97.91(7) y
O1 Cd1 S1 2_646 2_656 107.69(6) y
N1 Cd1 S1 . . 95.94(7) y
N2 Cd1 S1 . . 152.27(7) y
O1 Cd1 S1 2_646 . 87.65(6) y
S1 Cd1 S1 2_656 . 109.80(2) y
S2 S1 Cd1 . 2_646 106.02(4) y
S2 S1 Cd1 . . 99.13(4) y
Cd1 S1 Cd1 2_646 . 113.60(3) y
O2 S2 O3 . . 114.5(2) y
O2 S2 O1 . . 112.92(14) y
O3 S2 O1 . . 110.57(15) y
O2 S2 S1 . . 107.07(11) y
O3 S2 S1 . . 108.26(11) y
O1 S2 S1 . . 102.62(10) y
S2 O1 Cd1 . 2_656 110.41(12) y
C5 N1 C1 . . 119.1(3) y
C5 N1 Cd1 . . 117.2(2) y
C1 N1 Cd1 . . 123.7(2) y
C6 N2 C10 . . 118.9(3) y
C6 N2 Cd1 . . 117.3(2) y
C10 N2 Cd1 . . 123.8(2) y
N1 C1 C2 . . 122.9(3) y
C3 C2 C1 . . 117.8(4) y
C2 C3 C4 . . 120.4(3) y
C3 C4 C5 . . 118.9(3) y
N1 C5 C4 . . 120.9(3) y
N1 C5 C6 . . 117.2(3) y
C4 C5 C6 . . 121.9(3) y
N2 C6 C7 . . 121.3(3) y
N2 C6 C5 . . 116.8(3) y
C7 C6 C5 . . 121.9(3) y
C8 C7 C6 . . 119.1(3) y
C9 C8 C7 . . 119.1(3) y
C10 C9 C8 . . 119.1(3) y
N2 C10 C9 . . 122.5(3) y

loop_
_geom_bond_atom_site_label_1
_geom_bond_atom_site_label_2
_geom_bond_site_symmetry_2
_geom_bond_distance
_geom_bond_publ_flag
Cd1 N1 . 2.311(3) y
Cd1 N2 . 2.319(3) y
Cd1 O1 2_646 2.365(2) y
Cd1 S1 2_656 2.5744(9) y
Cd1 S1 . 2.5866(8) y
S1 S2 . 2.0840(11) y
S1 Cd1 2_646 2.5744(9) y
S2 O2 . 1.445(2) y
S2 O3 . 1.454(2) y
S2 O1 . 1.478(2) y
O1 Cd1 2_656 2.365(2) y
N1 C5 . 1.343(4) y
N1 C1 . 1.343(4) y
N2 C6 . 1.341(4) y
N2 C10 . 1.346(4) y
C1 C2 . 1.382(5) y
C2 C3 . 1.375(6) y
C3 C4 . 1.376(5) y
C4 C5 . 1.398(4) y
C5 C6 . 1.490(4) y
C6 C7 . 1.393(4) y
C7 C8 . 1.387(5) y
C8 C9 . 1.374(5) y
C9 C10 . 1.372(5) y

loop_
_geom_torsion_atom_site_label_1
_geom_torsion_atom_site_label_2
_geom_torsion_atom_site_label_3
_geom_torsion_atom_site_label_4
_geom_torsion_site_symmetry_1
_geom_torsion_site_symmetry_4
_geom_torsion
_geom_torsion_publ_flag
N1 Cd1 S1 S2 . . -112.44(8) n
N2 Cd1 S1 S2 . . -173.38(15) n
O1 Cd1 S1 S2 2_646 . 116.98(6) n
S1 Cd1 S1 S2 2_656 . 9.02(4) n
N1 Cd1 S1 Cd1 . 2_646 135.51(7) n
N2 Cd1 S1 Cd1 . 2_646 74.6(2) n
O1 Cd1 S1 Cd1 2_646 2_646 4.93(6) n
S1 Cd1 S1 Cd1 2_656 2_646 -103.03(4) n
Cd1 S1 S2 O2 2_646 . -66.89(12) n
Cd1 S1 S2 O2 . . 175.20(12) n
Cd1 S1 S2 O3 2_646 . 57.07(12) n
Cd1 S1 S2 O3 . . -60.83(12) n
Cd1 S1 S2 O1 2_646 . 174.01(9) n
Cd1 S1 S2 O1 . . 56.11(10) n
O2 S2 O1 Cd1 . 2_656 118.99(14) n
O3 S2 O1 Cd1 . 2_656 -10.8(2) n
S1 S2 O1 Cd1 . 2_656 -126.10(9) n
N2 Cd1 N1 C5 . . -2.1(2) n
O1 Cd1 N1 C5 2_646 . -64.7(3) n
S1 Cd1 N1 C5 2_656 . 87.5(2) n
S1 Cd1 N1 C5 . . -156.7(2) n
N2 Cd1 N1 C1 . . 178.1(3) n
O1 Cd1 N1 C1 2_646 . 115.5(3) n
S1 Cd1 N1 C1 2_656 . -92.3(3) n
S1 Cd1 N1 C1 . . 23.5(3) n
N1 Cd1 N2 C6 . . 1.2(2) n
O1 Cd1 N2 C6 2_646 . 138.4(2) n
S1 Cd1 N2 C6 2_656 . -114.6(2) n
S1 Cd1 N2 C6 . . 67.6(3) n
N1 Cd1 N2 C10 . . -178.7(3) n
O1 Cd1 N2 C10 2_646 . -41.5(3) n
S1 Cd1 N2 C10 2_656 . 65.4(3) n
S1 Cd1 N2 C10 . . -112.3(3) n
C5 N1 C1 C2 . . -1.1(6) n
Cd1 N1 C1 C2 . . 178.7(3) n
N1 C1 C2 C3 . . -0.7(6) n
C1 C2 C3 C4 . . 1.9(6) n
C2 C3 C4 C5 . . -1.3(6) n
C1 N1 C5 C4 . . 1.7(5) n
Cd1 N1 C5 C4 . . -178.1(2) n
C1 N1 C5 C6 . . -177.5(3) n
Cd1 N1 C5 C6 . . 2.7(4) n
C3 C4 C5 N1 . . -0.5(5) n
C3 C4 C5 C6 . . 178.7(3) n
C10 N2 C6 C7 . . 1.4(5) n
Cd1 N2 C6 C7 . . -178.5(2) n
C10 N2 C6 C5 . . 179.6(3) n
Cd1 N2 C6 C5 . . -0.3(4) n
N1 C5 C6 N2 . . -1.6(4) n
C4 C5 C6 N2 . . 179.3(3) n
N1 C5 C6 C7 . . 176.6(3) n
C4 C5 C6 C7 . . -2.6(5) n
N2 C6 C7 C8 . . -0.6(5) n
C5 C6 C7 C8 . . -178.7(3) n
C6 C7 C8 C9 . . -0.3(5) n
C7 C8 C9 C10 . . 0.5(6) n
C6 N2 C10 C9 . . -1.3(5) n
Cd1 N2 C10 C9 . . 178.7(3) n
C8 C9 C10 N2 . . 0.3(6) n
